data_8104242
loop_
_publ_author_name
'Fanariotis, I.A.'
'Rentzeperis, P.J.'

_publ_section_title
;
 The crystal structure of a new bismuth cobalt oxide sulfate Bi2CoO3SO4
;
_journal_name_full 'Zeitschrift fuer Kristallographie (149,1979-)'
_journal_page_first 189
_journal_page_last 194
_journal_volume 180
_journal_year 1987
_chemical_formula_sum 'Bi2 Co O7 S'
_chemical_name_systematic 'Bi2 Co O3 S O4'
_space_group_IT_number 57
_symmetry_space_group_name_Hall '-P 2c 2b'
_symmetry_space_group_name_H-M 'P b c m'
_cell_angle_alpha 90
_cell_angle_beta 90
_cell_angle_gamma 90
_cell_formula_units_Z 4
_cell_length_a 7.123
_cell_length_b 15.762
_cell_length_c 5.416
_cell_volume 608.069
_citation_journal_id_ASTM ZEKRDZ
_cod_data_source_file Fanariotis_ZEKRDZ_1987_1807.cif
_cod_data_source_block Bi2Co1O7S1
_cod_original_cell_volume 608.0691
_cod_original_formula_sum 'Bi2 Co1 O7 S1'
_cod_database_code 8104242

loop_
_symmetry_equiv_pos_as_xyz
x,y,z
-x,-y,z+1/2
x,-y+1/2,-z
-x,y+1/2,-z+1/2
-x,-y,-z
x,y,-z-1/2
-x,y-1/2,z
x,-y-1/2,z-1/2

loop_
_atom_site_label
_atom_site_type_symbol
_atom_site_fract_x
_atom_site_fract_y
_atom_site_fract_z
_atom_site_occupancy
_atom_site_U_iso_or_equiv
O5 O-2 0.382 0.019 0.25 1 0.0
O2 O-2 0.909 0.25 0 1 0.0
O1 O-2 0.953 0.081 0.992 1 0.0
O4 O-2 0.612 0.132 0.25 1 0.0
Co1 Co+2 0.036 0.1742 0.25 1 0.0
S1 S+6 0.4123 0.112 0.25 1 0.0
O3 O-2 0.323 0.148 0.028 1 0.0
Bi2 Bi+3 0.7623 0.1574 0.75 1 0.0
Bi1 Bi+3 0.1679 0.4808 0.25 1 0.0
